data_4312096
loop_
_publ_author_name
'Alicia Cuevas'
'Ra\'ul Chiozzone'
'Carlos Kremer'
'Leopoldo Suescun'
'Alvaro Mombr\'u'
'Donatella Armentano'
'Giovanni De Munno'
'Francesc Lloret'
'Juan Cano'
'Juan Faus'

_publ_section_title
;
 Rhenium(IV)-Copper(II) Heterobimetallic Complexes with a Bridge Malonato
 Ligand. Synthesis, Crystal Structure, and Magnetic Properties
;
_journal_name_full 'Inorganic Chemistry'
_journal_page_first 7823
_journal_page_last 7831
_journal_paper_doi 10.1021/ic0493853
_journal_volume 43
_journal_year 2004
_chemical_formula_moiety 'C24 H20 As, C6 H16 N, C3 H2 Cl4 O4 Re'
_chemical_formula_sum 'C33 H38 As Cl4 N O4 Re'
_chemical_formula_weight 915.56
_chemical_name_systematic
;
  ?
;
_space_group_IT_number 14
_symmetry_cell_setting monoclinic
_symmetry_space_group_name_Hall '-P 2yn'
_symmetry_space_group_name_H-M 'P 1 21/n 1'
_atom_sites_solution_hydrogens geom
_atom_sites_solution_primary direct
_atom_sites_solution_secondary difmap
_audit_creation_method SHELXL-97
_cell_angle_alpha 90.00
_cell_angle_beta 96.71(2)
_cell_angle_gamma 90.00
_cell_formula_units_Z 4
_cell_length_a 9.737(5)
_cell_length_b 20.344(2)
_cell_length_c 18.954(3)
_cell_measurement_reflns_used 25
_cell_measurement_temperature 273(2)
_cell_measurement_theta_max 15.16
_cell_measurement_theta_min 12.56
_cell_volume 3729(2)
_computing_cell_refinement 'MSC/AFC Diffractometer Software, 1993'
_computing_data_collection 'MSC/AFC Diffractometer Software, 1993'
_computing_data_reduction 'MSC/AFC Diffractometer Software, 1993'
_computing_molecular_graphics 'ZORTEP (Zsolnai & Pritzkow, 1995)'
_computing_publication_material 'PLATON (Spek, 1990) and CSD (Allen & Kennard,1993)'
_computing_structure_refinement 'SHELXL-97 (Sheldrick, 1997)'
_computing_structure_solution 'SHELXS-97 (Sheldrick, 1990)'
_diffrn_ambient_temperature 273(2)
_diffrn_measured_fraction_theta_full 0.996
_diffrn_measured_fraction_theta_max 0.996
_diffrn_measurement_device_type 'Rigaku AFC-7S'
_diffrn_measurement_method \q/2\q
_diffrn_radiation_monochromator graphite
_diffrn_radiation_source 'fine-focus sealed tube'
_diffrn_radiation_type MoK\a
_diffrn_radiation_wavelength 0.71069
_diffrn_reflns_av_R_equivalents 0.0420
_diffrn_reflns_av_sigmaI/netI 0.1157
_diffrn_reflns_limit_h_max 11
_diffrn_reflns_limit_h_min -1
_diffrn_reflns_limit_k_max 24
_diffrn_reflns_limit_k_min -19
_diffrn_reflns_limit_l_max 22
_diffrn_reflns_limit_l_min -22
_diffrn_reflns_number 8180
_diffrn_reflns_theta_full 25.52
_diffrn_reflns_theta_max 25.52
_diffrn_reflns_theta_min 2.00
_diffrn_standards_decay_% 0
_diffrn_standards_interval_count 150
_diffrn_standards_number 3
_exptl_absorpt_coefficient_mu 4.461
_exptl_absorpt_correction_T_max 0.6639
_exptl_absorpt_correction_T_min 0.2387
_exptl_absorpt_correction_type psi-scan
_exptl_absorpt_process_details 'MSC/AFC Diffractometer Software, 1993'
_exptl_crystal_colour 'light green'
_exptl_crystal_density_diffrn 1.631
_exptl_crystal_density_method 'not measured'
_exptl_crystal_description prismatic
_exptl_crystal_F_000 1804
_exptl_crystal_size_max 0.45
_exptl_crystal_size_mid 0.12
_exptl_crystal_size_min 0.10
_refine_diff_density_max 1.268
_refine_diff_density_min -2.326
_refine_diff_density_rms 0.154
_refine_ls_extinction_method none
_refine_ls_goodness_of_fit_ref 0.979
_refine_ls_hydrogen_treatment mixed
_refine_ls_matrix_type full
_refine_ls_number_parameters 397
_refine_ls_number_reflns 6925
_refine_ls_number_restraints 96
_refine_ls_restrained_S_all 0.986
_refine_ls_R_factor_all 0.1575
_refine_ls_R_factor_gt 0.0573
_refine_ls_shift/su_max 0.001
_refine_ls_shift/su_mean 0.001
_refine_ls_structure_factor_coef Fsqd
_refine_ls_weighting_details 'calc w=1/[\s^2^(Fo^2^)+(0.1104P)^2^+0.0000P] where P=(Fo^2^+2Fc^2^)/3'
_refine_ls_weighting_scheme calc
_refine_ls_wR_factor_gt 0.1513
_refine_ls_wR_factor_ref 0.1963
_reflns_number_gt 3206
_reflns_number_total 6925
_reflns_threshold_expression >2sigma(I)
_cod_data_source_file ic0493853si20040517_113146_2.cif
_cod_data_source_block comp1b
_cod_depositor_comments
;
The following automatic conversions were performed:
'_symmetry_cell_setting' value 'Monoclinic' changed to 'monoclinic'
according to '/home/saulius/struct/CIF-dictionaries/cif_core.dic'
dictionary named 'cif_core.dic' version 2.4.1 from 2010-06-29.

Automatic conversion script
Id: cif_fix_enum 1527 2010-12-29 10:47:43Z saulius 
;
_cod_original_cell_volume 3728.6(19)
_cod_database_code 4312096

loop_
_symmetry_equiv_pos_as_xyz
'x, y, z'
'-x+1/2, y+1/2, -z+1/2'
'-x, -y, -z'
'x-1/2, -y-1/2, z-1/2'

loop_
_atom_site_label
_atom_site_type_symbol
_atom_site_fract_x
_atom_site_fract_y
_atom_site_fract_z
_atom_site_U_iso_or_equiv
_atom_site_adp_type
_atom_site_occupancy
_atom_site_symmetry_multiplicity
_atom_site_calc_flag
_atom_site_refinement_flags
_atom_site_disorder_assembly
_atom_site_disorder_group
Re1 Re 0.10897(5) 0.22730(2) 0.58452(3) 0.0629(2) Uani 1 1 d . . .
Cl1 Cl 0.2271(4) 0.32286(17) 0.55919(19) 0.0890(10) Uani 1 1 d . . .
Cl2 Cl -0.0730(4) 0.28414(15) 0.62663(19) 0.0821(9) Uani 1 1 d . . .
Cl3 Cl 0.2323(4) 0.22519(17) 0.69846(19) 0.0958(11) Uani 1 1 d . . .
Cl4 Cl -0.0030(4) 0.22677(19) 0.46681(18) 0.0934(11) Uani 1 1 d . . .
O1 O 0.0130(8) 0.1437(4) 0.6059(4) 0.066(2) Uani 1 1 d . . .
O2 O 0.2574(8) 0.1708(4) 0.5505(4) 0.080(2) Uani 1 1 d . . .
C1 C 0.0251(12) 0.0852(7) 0.5836(6) 0.068(3) Uani 1 1 d . . .
C2 C 0.1139(13) 0.0723(7) 0.5245(8) 0.098(5) Uani 1 1 d . . .
H2A H 0.0594 0.0822 0.4796 0.117 Uiso 1 1 calc R . .
H2B H 0.1358 0.0258 0.5245 0.117 Uiso 1 1 calc R . .
C3 C 0.2493(13) 0.1110(7) 0.5280(8) 0.090(4) Uani 1 1 d . . .
O3 O -0.0359(10) 0.0396(4) 0.6072(5) 0.092(3) Uani 1 1 d . . .
O4 O 0.3454(11) 0.0847(6) 0.5037(6) 0.119(3) Uani 1 1 d U . .
As1 As 0.32347(12) 0.00297(6) 0.16253(6) 0.0634(4) Uani 1 1 d . . .
C11 C 0.2199(12) 0.0672(6) 0.2070(6) 0.063(3) Uani 1 1 d . . .
C12 C 0.2413(14) 0.0742(7) 0.2806(7) 0.083(4) Uani 1 1 d . . .
H12 H 0.3096 0.0495 0.3069 0.100 Uiso 1 1 calc R . .
C13 C 0.1640(17) 0.1165(8) 0.3142(8) 0.097(5) Uani 1 1 d . . .
H13 H 0.1770 0.1199 0.3635 0.117 Uiso 1 1 calc R . .
C14 C 0.0630(16) 0.1556(8) 0.2738(10) 0.104(5) Uani 1 1 d . . .
H14 H 0.0104 0.1855 0.2961 0.124 Uiso 1 1 calc R . .
C15 C 0.0435(16) 0.1486(8) 0.2008(9) 0.098(4) Uani 1 1 d . . .
H15 H -0.0233 0.1735 0.1738 0.118 Uiso 1 1 calc R . .
C16 C 0.1224(13) 0.1050(5) 0.1685(7) 0.073(3) Uani 1 1 d . . .
H16 H 0.1096 0.1011 0.1193 0.087 Uiso 1 1 calc R . .
C21 C 0.3070(12) 0.0209(5) 0.0625(6) 0.065(3) Uani 1 1 d . . .
C22 C 0.2068(14) -0.0115(7) 0.0198(7) 0.092(4) Uani 1 1 d . . .
H22 H 0.1555 -0.0450 0.0375 0.110 Uiso 1 1 calc R . .
C23 C 0.1845(16) 0.0067(9) -0.0494(9) 0.106(5) Uani 1 1 d . . .
H23 H 0.1169 -0.0153 -0.0792 0.127 Uiso 1 1 calc R . .
C24 C 0.257(2) 0.0561(9) -0.0775(8) 0.104(5) Uani 1 1 d . . .
H24 H 0.2364 0.0694 -0.1245 0.125 Uiso 1 1 calc R . .
C25 C 0.3597(18) 0.0849(8) -0.0338(8) 0.103(5) Uani 1 1 d . . .
H25 H 0.4136 0.1173 -0.0517 0.123 Uiso 1 1 calc R . .
C26 C 0.3855(15) 0.0672(7) 0.0356(7) 0.086(4) Uani 1 1 d . . .
H26 H 0.4573 0.0871 0.0646 0.104 Uiso 1 1 calc R . .
C31 C 0.5102(11) 0.0071(6) 0.2059(7) 0.068(3) Uani 1 1 d . . .
C32 C 0.5777(13) 0.0666(6) 0.2081(7) 0.082(4) Uani 1 1 d . . .
H32 H 0.5319 0.1040 0.1896 0.098 Uiso 1 1 calc R . .
C33 C 0.7123(15) 0.0704(7) 0.2375(8) 0.098(5) Uani 1 1 d . . .
H33 H 0.7577 0.1106 0.2373 0.118 Uiso 1 1 calc R . .
C34 C 0.7831(14) 0.0172(7) 0.2674(7) 0.083(4) Uani 1 1 d . . .
H34 H 0.8750 0.0208 0.2868 0.099 Uiso 1 1 calc R . .
C35 C 0.7138(14) -0.0419(7) 0.2677(6) 0.082(4) Uani 1 1 d . . .
H35 H 0.7579 -0.0783 0.2898 0.098 Uiso 1 1 calc R . .
C36 C 0.5784(14) -0.0476(6) 0.2353(6) 0.074(3) Uani 1 1 d . . .
H36 H 0.5341 -0.0881 0.2335 0.088 Uiso 1 1 calc R . .
C41 C 0.2479(12) -0.0821(6) 0.1749(6) 0.065(3) Uani 1 1 d . . .
C42 C 0.2976(13) -0.1360(7) 0.1403(7) 0.081(4) Uani 1 1 d . . .
H42 H 0.3630 -0.1299 0.1088 0.097 Uiso 1 1 calc R . .
C43 C 0.2503(15) -0.1977(7) 0.1525(8) 0.091(4) Uani 1 1 d . . .
H43 H 0.2838 -0.2341 0.1301 0.110 Uiso 1 1 calc R . .
C44 C 0.1530(16) -0.2050(7) 0.1982(8) 0.094(4) Uani 1 1 d . . .
H44 H 0.1216 -0.2472 0.2066 0.112 Uiso 1 1 calc R . .
C45 C 0.0986(16) -0.1527(7) 0.2329(7) 0.091(4) Uani 1 1 d . . .
H45 H 0.0294 -0.1590 0.2621 0.110 Uiso 1 1 calc R . .
C46 C 0.1517(12) -0.0905(6) 0.2222(6) 0.070(3) Uani 1 1 d . . .
H46 H 0.1223 -0.0546 0.2468 0.083 Uiso 1 1 calc R . .
N1 N 0.5689(15) 0.1693(6) 0.5124(6) 0.140(4) Uani 1 1 d DU . .
H1 H 0.4973 0.1407 0.5137 0.168 Uiso 1 1 calc R . .
C51 C 0.5161(19) 0.2229(9) 0.4649(10) 0.153(5) Uani 1 1 d DU . .
H51A H 0.4980 0.2059 0.4169 0.184 Uiso 1 1 calc R . .
H51B H 0.4290 0.2381 0.4791 0.184 Uiso 1 1 calc R . .
C52 C 0.606(2) 0.2763(9) 0.4648(12) 0.184(8) Uani 1 1 d DU . .
H52A H 0.5639 0.3104 0.4348 0.276 Uiso 1 1 calc R . .
H52B H 0.6905 0.2624 0.4473 0.276 Uiso 1 1 calc R . .
H52C H 0.6272 0.2928 0.5124 0.276 Uiso 1 1 calc R . .
C53 C 0.6795(19) 0.1321(10) 0.4866(9) 0.160(5) Uani 1 1 d DU . .
H53A H 0.7575 0.1612 0.4838 0.192 Uiso 1 1 calc R . .
H53B H 0.7089 0.0982 0.5211 0.192 Uiso 1 1 calc R . .
C54 C 0.647(2) 0.1026(11) 0.4211(12) 0.200(8) Uani 1 1 d DU . .
H54A H 0.7258 0.0795 0.4081 0.300 Uiso 1 1 calc R . .
H54B H 0.6192 0.1357 0.3861 0.300 Uiso 1 1 calc R . .
H54C H 0.5718 0.0723 0.4235 0.300 Uiso 1 1 calc R . .
C55 C 0.603(2) 0.1931(10) 0.5849(9) 0.167(5) Uani 1 1 d DU . .
H55A H 0.6947 0.2122 0.5890 0.201 Uiso 1 1 calc R . .
H55B H 0.5387 0.2281 0.5930 0.201 Uiso 1 1 calc R . .
C56 C 0.600(3) 0.1470(12) 0.6378(10) 0.219(9) Uani 1 1 d DU . .
H56A H 0.6244 0.1674 0.6831 0.328 Uiso 1 1 calc R . .
H56B H 0.6638 0.1124 0.6311 0.328 Uiso 1 1 calc R . .
H56C H 0.5080 0.1291 0.6359 0.328 Uiso 1 1 calc R . .

loop_
_atom_site_aniso_label
_atom_site_aniso_U_11
_atom_site_aniso_U_22
_atom_site_aniso_U_33
_atom_site_aniso_U_23
_atom_site_aniso_U_13
_atom_site_aniso_U_12
Re1 0.0509(3) 0.0661(3) 0.0725(4) -0.0030(2) 0.0110(2) -0.0143(2)
Cl1 0.078(2) 0.084(2) 0.104(2) 0.0123(19) 0.0081(19) -0.0280(19)
Cl2 0.074(2) 0.0691(19) 0.107(2) -0.0115(17) 0.0274(18) -0.0083(17)
Cl3 0.109(3) 0.088(2) 0.085(2) 0.0050(19) -0.011(2) -0.025(2)
Cl4 0.067(2) 0.136(3) 0.076(2) -0.002(2) 0.0066(17) -0.017(2)
O1 0.056(5) 0.063(5) 0.079(5) -0.020(4) 0.006(4) -0.010(4)
O2 0.046(5) 0.082(6) 0.109(7) -0.013(5) -0.001(4) -0.012(4)
C1 0.042(7) 0.079(9) 0.078(8) -0.004(7) -0.013(6) -0.023(7)
C2 0.069(9) 0.103(10) 0.125(11) -0.061(9) 0.028(8) -0.032(8)
C3 0.043(7) 0.104(11) 0.127(12) -0.049(9) 0.026(8) -0.017(8)
O3 0.093(7) 0.079(6) 0.105(7) -0.006(5) 0.010(6) -0.018(6)
O4 0.084(6) 0.127(7) 0.147(7) -0.046(6) 0.022(6) -0.007(6)
As1 0.0547(7) 0.0641(7) 0.0727(8) -0.0013(6) 0.0126(6) -0.0028(6)
C11 0.054(7) 0.072(8) 0.062(7) -0.011(6) 0.005(6) -0.012(6)
C12 0.075(9) 0.091(9) 0.083(10) -0.007(7) 0.005(8) 0.008(8)
C13 0.091(11) 0.115(12) 0.091(10) -0.027(9) 0.030(9) -0.015(10)
C14 0.070(10) 0.091(11) 0.154(16) -0.015(11) 0.029(11) -0.002(9)
C15 0.084(11) 0.108(12) 0.103(11) 0.009(10) 0.013(9) 0.002(9)
C16 0.067(8) 0.060(7) 0.092(9) -0.001(7) 0.018(7) 0.015(7)
C21 0.056(7) 0.060(7) 0.079(8) -0.010(6) 0.011(6) -0.004(6)
C22 0.079(10) 0.121(12) 0.075(10) 0.005(8) 0.008(8) -0.038(9)
C23 0.081(11) 0.137(14) 0.096(12) -0.019(11) -0.006(9) -0.027(11)
C24 0.130(15) 0.117(13) 0.070(10) 0.012(9) 0.029(10) 0.027(12)
C25 0.117(13) 0.118(12) 0.078(11) 0.002(9) 0.028(10) -0.018(11)
C26 0.097(11) 0.085(9) 0.080(10) -0.010(7) 0.021(8) -0.020(8)
C31 0.043(7) 0.073(8) 0.088(8) 0.005(7) 0.018(6) -0.010(6)
C32 0.059(8) 0.076(9) 0.103(10) 0.021(7) -0.021(7) 0.000(7)
C33 0.075(10) 0.081(10) 0.136(13) 0.018(9) 0.002(9) -0.005(8)
C34 0.061(8) 0.084(10) 0.101(10) 0.006(8) -0.002(7) -0.004(8)
C35 0.081(10) 0.091(10) 0.072(8) 0.016(7) 0.007(7) 0.033(9)
C36 0.085(10) 0.069(8) 0.064(7) 0.010(6) -0.002(7) 0.008(7)
C41 0.058(7) 0.066(7) 0.074(7) 0.007(6) 0.019(6) -0.004(6)
C42 0.072(9) 0.089(9) 0.087(9) -0.006(8) 0.035(7) -0.016(8)
C43 0.100(12) 0.068(8) 0.108(11) 0.002(8) 0.020(10) -0.025(8)
C44 0.093(11) 0.076(9) 0.110(11) 0.003(8) 0.006(10) -0.029(9)
C45 0.104(12) 0.092(10) 0.082(9) 0.001(8) 0.027(8) -0.017(9)
C46 0.068(8) 0.074(8) 0.070(8) -0.011(6) 0.022(6) -0.003(7)
N1 0.134(6) 0.154(6) 0.135(6) 0.007(5) 0.028(5) -0.019(5)
C51 0.143(8) 0.157(8) 0.160(8) 0.012(7) 0.021(7) -0.016(7)
C52 0.172(11) 0.185(11) 0.194(11) 0.010(8) 0.012(8) -0.017(8)
C53 0.144(8) 0.171(8) 0.166(8) 0.009(7) 0.022(7) -0.010(7)
C54 0.191(11) 0.211(11) 0.202(11) -0.015(9) 0.037(9) 0.010(9)
C55 0.165(8) 0.178(8) 0.158(8) 0.008(7) 0.012(7) -0.029(7)
C56 0.211(11) 0.227(12) 0.211(11) 0.016(9) -0.002(9) -0.016(9)

loop_
_atom_type_symbol
_atom_type_description
_atom_type_scat_dispersion_real
_atom_type_scat_dispersion_imag
_atom_type_scat_source
C C 0.0033 0.0016 'International Tables Vol C Tables 4.2.6.8 and 6.1.1.4'
H H 0.0000 0.0000 'International Tables Vol C Tables 4.2.6.8 and 6.1.1.4'
N N 0.0061 0.0033 'International Tables Vol C Tables 4.2.6.8 and 6.1.1.4'
O O 0.0106 0.0060 'International Tables Vol C Tables 4.2.6.8 and 6.1.1.4'
Cl Cl 0.1484 0.1585 'International Tables Vol C Tables 4.2.6.8 and 6.1.1.4'
As As 0.0499 2.0058 'International Tables Vol C Tables 4.2.6.8 and 6.1.1.4'
Re Re -1.0185 7.2310 'International Tables Vol C Tables 4.2.6.8 and 6.1.1.4'

loop_
_geom_angle_atom_site_label_1
_geom_angle_atom_site_label_2
_geom_angle_atom_site_label_3
_geom_angle
_geom_angle_site_symmetry_1
_geom_angle_site_symmetry_3
_geom_angle_publ_flag
O1 Re1 O2 87.1(3) . . ?
O1 Re1 Cl2 87.7(2) . . ?
O2 Re1 Cl2 174.8(2) . . ?
O1 Re1 Cl1 178.2(2) . . ?
O2 Re1 Cl1 91.1(2) . . ?
Cl2 Re1 Cl1 94.00(12) . . ?
O1 Re1 Cl3 89.9(2) . . ?
O2 Re1 Cl3 88.6(3) . . ?
Cl2 Re1 Cl3 91.24(14) . . ?
Cl1 Re1 Cl3 89.60(12) . . ?
O1 Re1 Cl4 90.7(2) . . ?
O2 Re1 Cl4 88.0(2) . . ?
Cl2 Re1 Cl4 92.29(13) . . ?
Cl1 Re1 Cl4 89.64(12) . . ?
Cl3 Re1 Cl4 176.43(14) . . ?
C1 O1 Re1 131.5(8) . . ?
C3 O2 Re1 128.8(8) . . ?
O3 C1 O1 121.6(12) . . ?
O3 C1 C2 119.1(12) . . ?
O1 C1 C2 119.3(12) . . ?
C1 C2 C3 116.3(10) . . ?
C1 C2 H2A 108.2 . . ?
C3 C2 H2A 108.2 . . ?
C1 C2 H2B 108.2 . . ?
C3 C2 H2B 108.2 . . ?
H2A C2 H2B 107.4 . . ?
O4 C3 O2 121.4(12) . . ?
O4 C3 C2 117.1(12) . . ?
O2 C3 C2 121.3(11) . . ?
C41 As1 C11 109.6(5) . . ?
C41 As1 C31 110.4(5) . . ?
C11 As1 C31 107.9(5) . . ?
C41 As1 C21 107.8(5) . . ?
C11 As1 C21 108.6(5) . . ?
C31 As1 C21 112.5(5) . . ?
C16 C11 C12 119.3(11) . . ?
C16 C11 As1 121.5(9) . . ?
C12 C11 As1 119.2(10) . . ?
C13 C12 C11 120.7(13) . . ?
C13 C12 H12 119.6 . . ?
C11 C12 H12 119.6 . . ?
C12 C13 C14 119.5(14) . . ?
C12 C13 H13 120.3 . . ?
C14 C13 H13 120.3 . . ?
C15 C14 C13 119.3(15) . . ?
C15 C14 H14 120.4 . . ?
C13 C14 H14 120.4 . . ?
C16 C15 C14 119.8(15) . . ?
C16 C15 H15 120.1 . . ?
C14 C15 H15 120.1 . . ?
C15 C16 C11 121.3(13) . . ?
C15 C16 H16 119.3 . . ?
C11 C16 H16 119.3 . . ?
C26 C21 C22 120.7(12) . . ?
C26 C21 As1 121.4(10) . . ?
C22 C21 As1 117.8(10) . . ?
C23 C22 C21 117.7(13) . . ?
C23 C22 H22 121.1 . . ?
C21 C22 H22 121.1 . . ?
C22 C23 C24 123.0(14) . . ?
C22 C23 H23 118.5 . . ?
C24 C23 H23 118.5 . . ?
C25 C24 C23 117.1(14) . . ?
C25 C24 H24 121.4 . . ?
C23 C24 H24 121.4 . . ?
C24 C25 C26 121.1(15) . . ?
C24 C25 H25 119.4 . . ?
C26 C25 H25 119.4 . . ?
C21 C26 C25 120.2(14) . . ?
C21 C26 H26 119.9 . . ?
C25 C26 H26 119.9 . . ?
C32 C31 C36 119.5(11) . . ?
C32 C31 As1 118.6(9) . . ?
C36 C31 As1 121.9(9) . . ?
C33 C32 C31 119.6(12) . . ?
C33 C32 H32 120.2 . . ?
C31 C32 H32 120.2 . . ?
C32 C33 C34 122.4(13) . . ?
C32 C33 H33 118.8 . . ?
C34 C33 H33 118.8 . . ?
C33 C34 C35 118.0(12) . . ?
C33 C34 H34 121.0 . . ?
C35 C34 H34 121.0 . . ?
C34 C35 C36 120.5(12) . . ?
C34 C35 H35 119.7 . . ?
C36 C35 H35 119.7 . . ?
C31 C36 C35 119.9(12) . . ?
C31 C36 H36 120.1 . . ?
C35 C36 H36 120.1 . . ?
C46 C41 C42 120.5(11) . . ?
C46 C41 As1 119.6(9) . . ?
C42 C41 As1 119.7(9) . . ?
C43 C42 C41 120.1(12) . . ?
C43 C42 H42 120.0 . . ?
C41 C42 H42 120.0 . . ?
C44 C43 C42 118.7(14) . . ?
C44 C43 H43 120.7 . . ?
C42 C43 H43 120.7 . . ?
C43 C44 C45 123.3(14) . . ?
C43 C44 H44 118.4 . . ?
C45 C44 H44 118.4 . . ?
C44 C45 C46 117.4(13) . . ?
C44 C45 H45 121.3 . . ?
C46 C45 H45 121.3 . . ?
C41 C46 C45 120.0(12) . . ?
C41 C46 H46 120.0 . . ?
C45 C46 H46 120.0 . . ?
C53 N1 C55 113.3(11) . . ?
C53 N1 C51 113.7(10) . . ?
C55 N1 C51 110.8(10) . . ?
C53 N1 H1 106.1 . . ?
C55 N1 H1 106.1 . . ?
C51 N1 H1 106.1 . . ?
C52 C51 N1 113.8(14) . . ?
C52 C51 H51A 108.8 . . ?
N1 C51 H51A 108.8 . . ?
C52 C51 H51B 108.8 . . ?
N1 C51 H51B 108.8 . . ?
H51A C51 H51B 107.7 . . ?
C51 C52 H52A 109.5 . . ?
C51 C52 H52B 109.5 . . ?
H52A C52 H52B 109.5 . . ?
C51 C52 H52C 109.5 . . ?
H52A C52 H52C 109.5 . . ?
H52B C52 H52C 109.5 . . ?
C54 C53 N1 115.2(15) . . ?
C54 C53 H53A 108.5 . . ?
N1 C53 H53A 108.5 . . ?
C54 C53 H53B 108.5 . . ?
N1 C53 H53B 108.5 . . ?
H53A C53 H53B 107.5 . . ?
C53 C54 H54A 109.5 . . ?
C53 C54 H54B 109.5 . . ?
H54A C54 H54B 109.5 . . ?
C53 C54 H54C 109.5 . . ?
H54A C54 H54C 109.5 . . ?
H54B C54 H54C 109.5 . . ?
C56 C55 N1 116.0(16) . . ?
C56 C55 H55A 108.3 . . ?
N1 C55 H55A 108.3 . . ?
C56 C55 H55B 108.3 . . ?
N1 C55 H55B 108.3 . . ?
H55A C55 H55B 107.4 . . ?
C55 C56 H56A 109.5 . . ?
C55 C56 H56B 109.5 . . ?
H56A C56 H56B 109.5 . . ?
C55 C56 H56C 109.5 . . ?
H56A C56 H56C 109.5 . . ?
H56B C56 H56C 109.5 . . ?

loop_
_geom_bond_atom_site_label_1
_geom_bond_atom_site_label_2
_geom_bond_distance
_geom_bond_site_symmetry_2
_geom_bond_publ_flag
Re1 O1 2.004(8) . ?
Re1 O2 2.011(8) . ?
Re1 Cl1 2.337(3) . ?
Re1 Cl2 2.333(3) . ?
Re1 Cl3 2.345(3) . ?
Re1 Cl4 2.366(3) . ?
O1 C1 1.274(14) . ?
O2 C3 1.289(14) . ?
C1 O3 1.213(14) . ?
C1 C2 1.515(17) . ?
C2 C3 1.530(16) . ?
C2 H2A 0.9700 . ?
C2 H2B 0.9700 . ?
C3 O4 1.214(14) . ?
As1 C41 1.905(11) . ?
As1 C11 1.905(11) . ?
As1 C31 1.908(11) . ?
As1 C21 1.918(12) . ?
C11 C16 1.365(15) . ?
C11 C12 1.394(15) . ?
C12 C13 1.351(18) . ?
C12 H12 0.9300 . ?
C13 C14 1.418(19) . ?
C13 H13 0.9300 . ?
C14 C15 1.381(19) . ?
C14 H14 0.9300 . ?
C15 C16 1.364(17) . ?
C15 H15 0.9300 . ?
C16 H16 0.9300 . ?
C21 C26 1.350(16) . ?
C21 C22 1.363(16) . ?
C22 C23 1.356(19) . ?
C22 H22 0.9300 . ?
C23 C24 1.37(2) . ?
C23 H23 0.9300 . ?
C24 C25 1.35(2) . ?
C24 H24 0.9300 . ?
C25 C26 1.359(18) . ?
C25 H25 0.9300 . ?
C26 H26 0.9300 . ?
C31 C32 1.376(16) . ?
C31 C36 1.379(16) . ?
C32 C33 1.365(17) . ?
C32 H32 0.9300 . ?
C33 C34 1.370(17) . ?
C33 H33 0.9300 . ?
C34 C35 1.379(18) . ?
C34 H34 0.9300 . ?
C35 C36 1.393(17) . ?
C35 H35 0.9300 . ?
C36 H36 0.9300 . ?
C41 C46 1.380(15) . ?
C41 C42 1.394(16) . ?
C42 C43 1.367(17) . ?
C42 H42 0.9300 . ?
C43 C44 1.365(19) . ?
C43 H43 0.9300 . ?
C44 C45 1.388(19) . ?
C44 H44 0.9300 . ?
C45 C46 1.390(17) . ?
C45 H45 0.9300 . ?
C46 H46 0.9300 . ?
N1 C53 1.448(15) . ?
N1 C55 1.457(15) . ?
N1 C51 1.468(15) . ?
N1 H1 0.9100 . ?
C51 C52 1.398(17) . ?
C51 H51A 0.9700 . ?
C51 H51B 0.9700 . ?
C52 H52A 0.9600 . ?
C52 H52B 0.9600 . ?
C52 H52C 0.9600 . ?
C53 C54 1.383(17) . ?
C53 H53A 0.9700 . ?
C53 H53B 0.9700 . ?
C54 H54A 0.9600 . ?
C54 H54B 0.9600 . ?
C54 H54C 0.9600 . ?
C55 C56 1.376(17) . ?
C55 H55A 0.9700 . ?
C55 H55B 0.9700 . ?
C56 H56A 0.9600 . ?
C56 H56B 0.9600 . ?
C56 H56C 0.9600 . ?

loop_
_geom_hbond_atom_site_label_D
_geom_hbond_atom_site_label_H
_geom_hbond_atom_site_label_A
_geom_hbond_distance_DH
_geom_hbond_distance_HA
_geom_hbond_distance_DA
_geom_hbond_angle_DHA
_geom_hbond_site_symmetry_A
N1 H1 O2 0.91 2.59 3.198(16) 125.0 .
N1 H1 O4 0.91 1.86 2.764(18) 172.4 .

loop_
_geom_torsion_atom_site_label_1
_geom_torsion_atom_site_label_2
_geom_torsion_atom_site_label_3
_geom_torsion_atom_site_label_4
_geom_torsion
_geom_torsion_site_symmetry_1
_geom_torsion_site_symmetry_2
_geom_torsion_site_symmetry_3
_geom_torsion_site_symmetry_4
_geom_torsion_publ_flag
O2 Re1 O1 C1 -19.5(10) . . . . ?
Cl2 Re1 O1 C1 160.7(10) . . . . ?
Cl1 Re1 O1 C1 -33(8) . . . . ?
Cl3 Re1 O1 C1 -108.1(9) . . . . ?
Cl4 Re1 O1 C1 68.4(10) . . . . ?
O1 Re1 O2 C3 23.3(12) . . . . ?
Cl2 Re1 O2 C3 25(3) . . . . ?
Cl1 Re1 O2 C3 -157.2(12) . . . . ?
Cl3 Re1 O2 C3 113.3(12) . . . . ?
Cl4 Re1 O2 C3 -67.6(12) . . . . ?
Re1 O1 C1 O3 174.4(8) . . . . ?
Re1 O1 C1 C2 -7.7(16) . . . . ?
O3 C1 C2 C3 -142.0(13) . . . . ?
O1 C1 C2 C3 40.1(19) . . . . ?
Re1 O2 C3 O4 174.0(11) . . . . ?
Re1 O2 C3 C2 0(2) . . . . ?
C1 C2 C3 O4 149.3(15) . . . . ?
C1 C2 C3 O2 -36(2) . . . . ?
C41 As1 C11 C16 -100.6(10) . . . . ?
C31 As1 C11 C16 139.1(9) . . . . ?
C21 As1 C11 C16 16.9(11) . . . . ?
C41 As1 C11 C12 77.4(10) . . . . ?
C31 As1 C11 C12 -42.9(11) . . . . ?
C21 As1 C11 C12 -165.1(9) . . . . ?
C16 C11 C12 C13 2.0(19) . . . . ?
As1 C11 C12 C13 -176.1(11) . . . . ?
C11 C12 C13 C14 -2(2) . . . . ?
C12 C13 C14 C15 1(2) . . . . ?
C13 C14 C15 C16 -1(2) . . . . ?
C14 C15 C16 C11 1(2) . . . . ?
C12 C11 C16 C15 -1.4(19) . . . . ?
As1 C11 C16 C15 176.6(10) . . . . ?
C41 As1 C21 C26 -160.2(10) . . . . ?
C11 As1 C21 C26 81.1(11) . . . . ?
C31 As1 C21 C26 -38.2(12) . . . . ?
C41 As1 C21 C22 24.2(12) . . . . ?
C11 As1 C21 C22 -94.5(11) . . . . ?
C31 As1 C21 C22 146.2(10) . . . . ?
C26 C21 C22 C23 -3(2) . . . . ?
As1 C21 C22 C23 172.4(11) . . . . ?
C21 C22 C23 C24 -1(2) . . . . ?
C22 C23 C24 C25 3(2) . . . . ?
C23 C24 C25 C26 -3(2) . . . . ?
C22 C21 C26 C25 4(2) . . . . ?
As1 C21 C26 C25 -171.5(11) . . . . ?
C24 C25 C26 C21 -1(2) . . . . ?
C41 As1 C31 C32 -174.0(10) . . . . ?
C11 As1 C31 C32 -54.2(11) . . . . ?
C21 As1 C31 C32 65.5(11) . . . . ?
C41 As1 C31 C36 5.5(12) . . . . ?
C11 As1 C31 C36 125.3(10) . . . . ?
C21 As1 C31 C36 -115.0(10) . . . . ?
C36 C31 C32 C33 2(2) . . . . ?
As1 C31 C32 C33 -178.6(11) . . . . ?
C31 C32 C33 C34 -2(2) . . . . ?
C32 C33 C34 C35 -1(2) . . . . ?
C33 C34 C35 C36 3(2) . . . . ?
C32 C31 C36 C35 0.9(18) . . . . ?
As1 C31 C36 C35 -178.6(9) . . . . ?
C34 C35 C36 C31 -3.5(19) . . . . ?
C11 As1 C41 C46 -11.7(11) . . . . ?
C31 As1 C41 C46 107.0(10) . . . . ?
C21 As1 C41 C46 -129.7(10) . . . . ?
C11 As1 C41 C42 173.1(9) . . . . ?
C31 As1 C41 C42 -68.2(11) . . . . ?
C21 As1 C41 C42 55.0(11) . . . . ?
C46 C41 C42 C43 1(2) . . . . ?
As1 C41 C42 C43 175.7(10) . . . . ?
C41 C42 C43 C44 1(2) . . . . ?
C42 C43 C44 C45 0(2) . . . . ?
C43 C44 C45 C46 -3(2) . . . . ?
C42 C41 C46 C45 -3.1(19) . . . . ?
As1 C41 C46 C45 -178.4(10) . . . . ?
C44 C45 C46 C41 4(2) . . . . ?
C53 N1 C51 C52 -73(2) . . . . ?
C55 N1 C51 C52 56(2) . . . . ?
C55 N1 C53 C54 173.4(19) . . . . ?
C51 N1 C53 C54 -59(3) . . . . ?
C53 N1 C55 C56 -76(2) . . . . ?
C51 N1 C55 C56 155(2) . . . . ?
